data_2100049
loop_
_publ_author_name
'Richard E. Marsh'

_publ_section_title
;
 Space group <i>P</i>1: an update
;
_journal_issue 3
_journal_name_full 'Acta Crystallographica Section B'
_journal_page_first 359
_journal_page_last 359
_journal_paper_doi 10.1107/S0108768105009651
_journal_volume 61
_journal_year 2005
_chemical_formula_moiety 'C20 H44 N6 Si2 Zr'
_chemical_formula_sum 'C20 H44 N6 Si2 Zr'
_space_group_crystal_system triclinic
_space_group_IT_number 2
_space_group_name_Hall '-P 1'
_space_group_name_H-M_alt 'P -1'
_audit_creation_method CRYM
_cell_angle_alpha 80.98
_cell_angle_beta 76.26
_cell_angle_gamma 88.22
_cell_formula_units_Z 2
_cell_length_a 9.6100
_cell_length_b 11.8690
_cell_length_c 12.5800
_cell_volume 1376.562
_cod_data_source_file bk0148.cif
_cod_data_source_block IFEDEC
_cod_depositor_comments
;
 Updating space group information and adding the symmetry operation list.

 Antanas Vaitkus,
 2018-06-14

  Added moiety chemical formula and Z value from Marsh (2005) paper.
  The summary chemical formula is calculated from moiety formula using
  AdHocParser
  (svn://www.crystallography.net/cod-tools/trunk/Formulae/AdHocParser.yp,
  revision 1441.)

  Andrius Merkys
  2013-11-11
;
_cod_original_sg_symbol_H-M P-1
_cod_original_formula_sum 'not given'
_cod_database_code 2100049

loop_
_space_group_symop_id
_space_group_symop_operation_xyz
1 x,y,z
2 -x,-y,-z

loop_
_atom_site_label
_atom_site_fract_x
_atom_site_fract_y
_atom_site_fract_z
_atom_site_type_symbol
Zr1 0.25700 -0.27900 0.23880 Zr
N1 0.23450 -0.28000 0.41450 N
N2 0.13550 -0.26900 0.11500 N
N3 0.26750 -0.06550 0.24060 N
N4 0.02350 -0.19700 0.30750 N
N5 0.23200 -0.45600 0.27100 N
N6 0.47050 -0.26000 0.15150 N
C1 0.08400 -0.30000 0.47350 C
C2 -0.00650 -0.20650 0.43050 C
C3 -0.02050 -0.27500 0.15000 C
C4 -0.07150 -0.27250 0.27350 C
C5 0.01600 -0.07750 0.25500 C
C6 0.14150 -0.01050 0.25855 C
C7 0.13350 0.10150 0.28090 C
C8 0.25650 0.15700 0.28430 C
C9 0.38400 0.10000 0.26625 C
C10 0.38550 -0.00950 0.24505 C
C11 0.29600 -0.12400 0.55800 C
C12 0.32800 -0.37750 0.61650 C
C13 0.53650 -0.24850 0.41950 C
C14 0.36800 -0.33700 -0.06750 C
C15 0.22600 -0.10550 -0.09050 C
C16 0.06500 -0.31650 -0.09150 C
C17 0.18000 -0.52850 0.20550 C
C18 0.27850 -0.53150 0.36000 C
C19 0.54850 -0.16800 0.07150 C
C20 0.56850 -0.35750 0.15850 C
Si1 0.34500 -0.25850 0.49750 Si
Si2 0.19900 -0.25900 -0.02750 Si
H1 0.07400 -0.30300 0.55100 H
H2 0.05200 -0.37050 0.45950 H
H3 0.02050 -0.13650 0.44950 H
H4 -0.10600 -0.22000 0.46200 H
H5 -0.06000 -0.21100 0.11150 H
H6 -0.05300 -0.34350 0.13250 H
H7 -0.16650 -0.24500 0.29050 H
H8 -0.06750 -0.34750 0.31200 H
H9 -0.06900 -0.04400 0.29300 H
H10 0.01350 -0.07650 0.17950 H
H11 0.04350 0.14000 0.29345 H
H12 0.25300 0.23350 0.29965 H
H13 0.47050 0.13700 0.26845 H
H14 0.47450 -0.04950 0.23240 H
H15 0.36200 -0.11300 0.60400 H
H16 0.20200 -0.12850 0.60100 H
H17 0.30850 -0.06100 0.49850 H
H18 0.39550 -0.36350 0.66150 H
H19 0.23500 -0.38300 0.66000 H
H20 0.35500 -0.44750 0.58850 H
H21 0.59600 -0.23600 0.46750 H
H22 0.54900 -0.18650 0.35900 H
H23 0.56400 -0.31850 0.39100 H
H24 0.39900 -0.32900 -0.14650 H
H25 0.44050 -0.30700 -0.03850 H
H26 0.35250 -0.41650 -0.03750 H
H27 0.26100 -0.10000 -0.16900 H
H28 0.13700 -0.06600 -0.07450 H
H29 0.29450 -0.07250 -0.06000 H
H30 0.10200 -0.31050 -0.17000 H
H31 -0.02250 -0.27450 -0.07550 H
H32 0.04700 -0.39500 -0.06050 H
H33 0.14850 -0.48200 0.14650 H
H34 0.10150 -0.57400 0.25100 H
H35 0.25600 -0.57750 0.17500 H
H36 0.31350 -0.48650 0.40500 H
H37 0.19900 -0.57750 0.40500 H
H38 0.35300 -0.58050 0.32850 H
H39 0.48700 -0.10400 0.06650 H
H40 0.63000 -0.14750 0.09550 H
H41 0.58000 -0.19250 0.00000 H
H42 0.51850 -0.41850 0.21050 H
H43 0.64950 -0.33550 0.18250 H
H44 0.59950 -0.38050 0.08700 H
